data_8101392
loop_
_publ_author_name
'Mormann, Thomas J.'
'Jeitschko, Wolfgang'

_publ_section_title
;
Crystal structure of mercury(II) metaarsenate(V), HgAs~2~O~6~
;
_journal_issue 4
_journal_name_full 'Zeitschrift f\"ur Kristallographie - New Crystal Structures'
_journal_page_first 471
_journal_page_last 472
_journal_volume 215
_journal_year 2000
_chemical_formula_structural 'Hg As2 O6'
_chemical_formula_sum 'As2 Hg O6'
_chemical_formula_weight 446.43
_space_group_IT_number 162
_symmetry_cell_setting trigonal
_symmetry_space_group_name_Hall '-P 3 2'
_symmetry_space_group_name_H-M 'P -3 1 m'
_cell_angle_alpha 90.00
_cell_angle_beta 90.00
_cell_angle_gamma 120.00
_cell_formula_units_Z 1
_cell_length_a 4.8502(4)
_cell_length_b 4.8502(4)
_cell_length_c 4.9853(7)
_cell_measurement_temperature 293(2)
_cell_volume 101.564(19)
_diffrn_ambient_temperature 293(2)
_exptl_crystal_density_diffrn 7.299
_cod_database_code 8101392

loop_
_symmetry_equiv_pos_as_xyz
'x, y, z'
'-y, x-y, z'
'-x+y, -x, z'
'-y, -x, -z'
'-x+y, y, -z'
'x, x-y, -z'
'-x, -y, -z'
'y, -x+y, -z'
'x-y, x, -z'
'y, x, z'
'x-y, -y, z'
'-x, -x+y, z'

loop_
_atom_site_label
_atom_site_type_symbol
_atom_site_fract_x
_atom_site_fract_y
_atom_site_fract_z
_atom_site_U_iso_or_equiv
_atom_site_adp_type
_atom_site_occupancy
_atom_site_symmetry_multiplicity
_atom_site_Wyckoff_symbol
_atom_site_calc_flag
_atom_site_refinement_flags
_atom_site_disorder_assembly
_atom_site_disorder_group
Hg Hg 0.0000 0.0000 0.0000 0.0067(6) Uani 1 1 a d S . .
As As 0.3333 0.6667 0.5000 0.0031(6) Uani 1 2 d d S . .
O O 0.3800(14) 0.0000 0.2955(11) 0.0043(14) Uiso 1 6 k d S . .

loop_
_atom_site_aniso_label
_atom_site_aniso_U_11
_atom_site_aniso_U_22
_atom_site_aniso_U_33
_atom_site_aniso_U_23
_atom_site_aniso_U_13
_atom_site_aniso_U_12
Hg 0.0073(7) 0.0073(7) 0.0054(8) 0.000 0.000 0.0036(3)
As 0.0023(8) 0.0023(8) 0.0046(10) 0.000 0.000 0.0012(4)

loop_
_geom_bond_atom_site_label_1
_geom_bond_atom_site_label_2
_geom_bond_distance
_geom_bond_site_symmetry_2
_geom_bond_publ_flag
Hg O 2.359(7) . ?
Hg O 2.359(7) 8 ?
Hg O 2.359(7) 2 ?
Hg O 2.359(7) 7 ?
Hg O 2.359(7) 9 ?
Hg O 2.359(7) 3 ?
Hg O 3.349(6) 9_445 ?
Hg O 3.349(6) 3_665 ?
Hg O 3.349(6) 8_565 ?
Hg O 3.349(6) 2_545 ?
Hg O 3.349(6) 7_655 ?
Hg O 3.349(6) 1_455 ?
Hg As 3.7490(3) 7_666 ?
Hg As 3.7490(3) 7 ?
Hg As 3.7490(3) 1_444 ?
Hg As 3.7490(3) 7_556 ?
Hg As 3.7490(3) 7_665 ?
Hg As 3.7490(3) 1_445 ?
Hg As 3.7490(3) 1_554 ?
Hg As 3.7490(3) . ?
Hg As 3.7490(3) 7_566 ?
Hg As 3.7490(3) 7_565 ?
Hg As 3.7490(3) 1_545 ?
Hg As 3.7490(3) 1_544 ?
Hg O 3.966(6) 9_556 ?
As O 1.827(4) 2 ?
As O 1.827(4) 7_666 ?
As O 1.827(4) 8_566 ?
As O 1.827(4) 1_565 ?
As O 1.827(4) 9_556 ?
As O 1.827(4) 3_665 ?
As As 2.8002(2) 7_666 ?
As As 2.8003(2) 7_676 ?
As As 2.8003(2) 7_566 ?
As O 3.504(4) . ?
As O 3.504(4) 9_566 ?
As O 3.504(4) 3_565 ?
As O 3.504(4) 2_665 ?
As O 3.504(4) 7_556 ?
As O 3.504(4) 8_666 ?
As Hg 3.7490(3) 1_666 ?
As Hg 3.7490(3) 1_565 ?
As Hg 3.7490(3) 1_566 ?
As Hg 3.7490(3) 1_665 ?
As Hg 3.7490(3) 1_556 ?
As O 4.234(5) 8_676 ?
As O 4.234(5) 1_455 ?
As O 4.234(5) 9_456 ?
As O 4.234(5) 3_675 ?
O As 1.827(4) 7_666 ?
O As 1.827(4) 1_545 ?
O O 2.348(12) 7_656 ?
O O 2.626(5) 2_545 ?
O O 2.626(5) 3_665 ?
O O 2.626(5) 2_655 ?
O O 2.626(5) 3_655 ?
O O 2.749(9) 9_556 ?
O O 2.749(9) 8_556 ?
O O 3.168(11) 7_655 ?
O O 3.192(12) 3 ?
O O 3.192(12) 2 ?
O Hg 3.349(6) 1_655 ?
O O 3.475(10) 8 ?
O O 3.475(10) 9 ?
O As 3.504(4) 7_556 ?
O O 3.633(9) 8_666 ?
O O 3.633(9) 9_546 ?
O Hg 3.966(6) 1_556 ?
O O 4.210(9) 9_545 ?
O O 4.210(9) 8_665 ?
O O 4.212(13) 7_556 ?
O As 4.234(5) 7_656 ?
